data_7118932
loop_
_publ_author_name
'Tang, Yu-Huan'
'Wang, Fei'
'Liu, Jin-Xiu'
'Zhang, Jian'

_publ_section_title
;
 Diverse tetrahedral tetrazolate frameworks with N-rich surface.
;
_journal_issue 32
_journal_name_full 'Chemical communications (Cambridge, England)'
_journal_page_first 5625
_journal_page_last 5628
_journal_paper_doi 10.1039/c6cc00589f
_journal_volume 52
_journal_year 2016
_chemical_absolute_configuration unk
_chemical_formula_moiety '0.25(C96 H208 N192 O32 Zn28), 3(B F4)'
_chemical_formula_sum 'C24 H52 B3 F12 N48 O8 Zn7'
_chemical_formula_weight 1859.22
_space_group_crystal_system cubic
_space_group_IT_number 220
_space_group_name_Hall 'I -4bd 2c 3'
_space_group_name_H-M_alt 'I -4 3 d'
_symmetry_Int_Tables_number 220
_symmetry_space_group_name_Hall 'I -4bd 2c 3'
_symmetry_space_group_name_H-M 'I -4 3 d'
_audit_creation_date 2016-03-01
_audit_creation_method
;
Olex2 1.2-dev
(compiled 2016.02.19 svn.r3266 for OlexSys, GUI svn.r3563)
;
_audit_update_record
;
2016-03-15 deposited with the CCDC.
2016-03-15 downloaded from the CCDC.
;
_cell_angle_alpha 90
_cell_angle_beta 90
_cell_angle_gamma 90
_cell_formula_units_Z 4
_cell_length_a 22.3819(3)
_cell_length_b 22.3819(3)
_cell_length_c 22.3819(3)
_cell_measurement_reflns_used 13463
_cell_measurement_temperature 293(2)
_cell_measurement_theta_max 27.4700
_cell_measurement_theta_min 2.5740
_cell_volume 11212.2(3)
_computing_cell_refinement 'CrystalClear (Rigaku Inc., 2008)'
_computing_data_collection 'CrystalClear (Rigaku Inc., 2008)'
_computing_data_reduction 'CrystalClear (Rigaku Inc., 2008)'
_computing_molecular_graphics 'Olex2 (Dolomanov et al., 2009)'
_computing_publication_material 'Olex2 (Dolomanov et al., 2009)'
_computing_structure_refinement 'olex2.refine (Bourhis et al., 2015)'
_computing_structure_solution 'SHELXS97 (Sheldrick, 2008)'
_diffrn_detector_area_resol_mean 28.5714
_diffrn_measured_fraction_theta_full 0.9945
_diffrn_measured_fraction_theta_max 0.9945
_diffrn_measurement_device_type
;
Saturn724+ (2x2 bin mode)
;
_diffrn_measurement_method CCD_Profile_fitting
_diffrn_radiation_type 'Mo K\a'
_diffrn_radiation_wavelength 0.71073
_diffrn_reflns_av_R_equivalents 0.0487
_diffrn_reflns_av_unetI/netI 0.0169
_diffrn_reflns_limit_h_max 26
_diffrn_reflns_limit_h_min -26
_diffrn_reflns_limit_k_max 26
_diffrn_reflns_limit_k_min -26
_diffrn_reflns_limit_l_max 23
_diffrn_reflns_limit_l_min -26
_diffrn_reflns_number 31466
_diffrn_reflns_theta_full 24.9528
_diffrn_reflns_theta_max 24.95
_diffrn_reflns_theta_min 2.57
_exptl_absorpt_coefficient_mu 1.540
_exptl_absorpt_correction_T_max 1.0000
_exptl_absorpt_correction_T_min 0.8867
_exptl_absorpt_correction_type multi-scan
_exptl_absorpt_process_details 'CrystalClear, Rigaku, 2008'
_exptl_crystal_colour colorless
_exptl_crystal_density_diffrn 1.1013
_exptl_crystal_description prism
_exptl_crystal_F_000 3726.2140
_exptl_crystal_size_max 0.35
_exptl_crystal_size_mid 0.25
_exptl_crystal_size_min 0.2
_platon_squeeze_details
;
 ?
;
_refine_diff_density_max 0.7637
_refine_diff_density_min -0.5217
_refine_diff_density_rms 0.1177
_refine_ls_abs_structure_details 'Flack, H. D. (1983). Acta Cryst. A39, 876-881.'
_refine_ls_abs_structure_Flack 0.14(6)
_refine_ls_d_res_high 0.8424
_refine_ls_d_res_low 7.9132
_refine_ls_goodness_of_fit_ref 1.2923
_refine_ls_hydrogen_treatment constr
_refine_ls_matrix_type full
_refine_ls_number_constraints 10
_refine_ls_number_parameters 76
_refine_ls_number_reflns 1639
_refine_ls_number_restraints 32
_refine_ls_restrained_S_all 1.2799
_refine_ls_R_factor_all 0.0886
_refine_ls_R_factor_gt 0.0877
_refine_ls_shift/su_max 0.0000
_refine_ls_shift/su_mean 0.0000
_refine_ls_structure_factor_coef Fsqd
_refine_ls_weighting_details 'w=1/[\s^2^(Fo^2^)+(0.2P)^2^] where P=(Fo^2^+2Fc^2^)/3'
_refine_ls_weighting_scheme calc
_refine_ls_wR_factor_gt 0.2665
_refine_ls_wR_factor_ref 0.2706
_reflns_Friedel_coverage 0.995
_reflns_limit_h_max 14
_reflns_limit_h_min -14
_reflns_limit_k_max 26
_reflns_limit_k_min -26
_reflns_limit_l_max 18
_reflns_limit_l_min -18
_reflns_number_gt 1596
_reflns_number_total 1639
_reflns_threshold_expression I>=2u(I)
_cod_data_source_file c6cc00589f3.cif
_cod_data_source_block TTF_6
_cod_depositor_comments
;
The following automatic conversions were performed:

'_exptl_absorpt_correction_type' value 'Multi-scan' changed to
'multi-scan' according to
/usr/data/users/saulius/crontab/automatic-downloads/rss-feeds/RSC/lib/dictionaries/cif_core.dic
dictionary named 'cif_core.dic' version 2.4.2 from 2011-04-26.

Automatic conversion script
Id: cif_fix_values 4268 2015-11-12 08:31:59Z antanas 

 Adding full bibliography for 7118929--7118932.cif.
;
_cod_original_sg_symbol_Hall ' I -4bd 2c 3'
_cod_database_code 7118932
_olex2_refinement_description
;
1. Fixed Uiso
 At 1.5 times of:
  All C(H,H,H) groups, All O(H,H) groups
2. Restrained distances
 F1-F1
 2.5 with sigma of 0.01
3. Rigid bond restraints
 Zn2, O1
 with sigma for 1-2 distances of 0.01 and sigma for 1-3 distances of 0.01
4. Uiso/Uaniso restraints and constraints
Zn2 \\sim O1: within 2A with sigma of 0.04 and sigma for terminal atoms of 0.08
Uanis(F1) \\sim Ueq, Uanis(B1) \\sim Ueq: with sigma of 0.01 and sigma for
terminal atoms of 0.02
Uanis(B1) \\sim Ueq, Uanis(F1) \\sim Ueq: with sigma of 0.1 and sigma for
terminal atoms of 0.2
5. Others
 Fixed Sof: H1a(0.33333) H1b(0.33333) H2e(0.33333) H2d(0.33333)
6.a Rotating group:
 O1(H1a,H1b), O2(H2e,H2d)
6.b Me refined with riding coordinates:
 C2(H2a,H2b,H2c)
;
_olex2_submission_special_instructions 'No special instructions were received'

loop_
_space_group_symop_id
_space_group_symop_operation_xyz
1 x,y,z
2 -x+1/4,z+1/4,-y+3/4
3 -x+1/4,-z+3/4,y+3/4
4 -z+1/4,-y+3/4,x+3/4
5 z+1/4,-y+3/4,-x+1/4
6 y+1/4,-x+3/4,-z+1/4
7 -y+1/4,x+1/4,-z+3/4
8 z,x,y
9 y,z,x
10 -y,-z+1/2,x
11 z,-x,-y+1/2
12 -y+1/2,z,-x
13 -z,-x+1/2,y
14 -z+1/2,x,-y
15 y,-z,-x+1/2
16 x,-y,-z+1/2
17 -x+1/2,y,-z
18 -x,-y+1/2,z
19 -y+1/4,-x+3/4,z+3/4
20 y+1/4,x+1/4,z+1/4
21 -z+1/4,y+1/4,-x+3/4
22 z+1/4,y+1/4,x+1/4
23 x+1/4,-z+3/4,-y+1/4
24 x+1/4,z+1/4,y+1/4
25 x+1/2,y+1/2,z+1/2
26 -x+3/4,z+3/4,-y+5/4
27 -x+3/4,-z+5/4,y+5/4
28 -z+3/4,-y+5/4,x+5/4
29 z+3/4,-y+5/4,-x+3/4
30 y+3/4,-x+5/4,-z+3/4
31 -y+3/4,x+3/4,-z+5/4
32 z+1/2,x+1/2,y+1/2
33 y+1/2,z+1/2,x+1/2
34 -y+1/2,-z+1,x+1/2
35 z+1/2,-x+1/2,-y+1
36 -y+1,z+1/2,-x+1/2
37 -z+1/2,-x+1,y+1/2
38 -z+1,x+1/2,-y+1/2
39 y+1/2,-z+1/2,-x+1
40 x+1/2,-y+1/2,-z+1
41 -x+1,y+1/2,-z+1/2
42 -x+1/2,-y+1,z+1/2
43 -y+3/4,-x+5/4,z+5/4
44 y+3/4,x+3/4,z+3/4
45 -z+3/4,y+3/4,-x+5/4
46 z+3/4,y+3/4,x+3/4
47 x+3/4,-z+5/4,-y+3/4
48 x+3/4,z+3/4,y+3/4

loop_
_atom_site_label
_atom_site_type_symbol
_atom_site_fract_x
_atom_site_fract_y
_atom_site_fract_z
_atom_site_U_iso_or_equiv
_atom_site_adp_type
_atom_site_occupancy
_atom_site_site_symmetry_order
_atom_site_refinement_flags_posn
_atom_site_refinement_flags_adp
_atom_site_refinement_flags_occupancy
Zn1 Zn 1.5 1.75 0.875 0.0610(5) Uani 1.000000 4 S T P
Zn2 Zn 1.69677(7) 1.69677(7) 0.69677(7) 0.0964(7) Uani 1.000000 3 S TU P
N4 N 1.5629(3) 1.7166(3) 0.8233(3) 0.0674(14) Uani 1.000000 1 . . .
N1 N 1.6340(3) 1.6987(3) 0.7602(3) 0.0803(17) Uani 1.000000 1 . . .
N3 N 1.5778(4) 1.6574(3) 0.8236(4) 0.090(2) Uani 1.000000 1 . . .
N2 N 1.6222(5) 1.6492(3) 0.7879(4) 0.099(3) Uani 1.000000 1 . . .
C1 C 1.5990(4) 1.7421(3) 0.7836(3) 0.0664(15) Uani 1.000000 1 . . .
C2 C 1.6041(6) 1.8065(4) 0.7710(5) 0.107(3) Uani 1.000000 1 . . .
H2a H 1.6334(6) 1.8128(4) 0.7404(5) 0.160(5) Uiso 1.000000 1 R . .
H2b H 1.5661(6) 1.8215(4) 0.7578(5) 0.160(5) Uiso 1.000000 1 R . .
H2c H 1.6160(6) 1.8272(4) 0.8067(5) 0.160(5) Uiso 1.000000 1 R . .
O1 O 1.6420(4) 1.6420(4) 0.6420(4) 0.110(3) Uani 1.000000 3 S TU P
H1a H 1.6167(4) 1.6167(4) 0.6546(4) 0.165(5) Uiso 0.333330 1 GR . .
H1b H 1.6420(4) 1.6420(4) 0.6040(4) 0.165(5) Uiso 0.333330 1 GR . .
O2 O 1.7591(5) 1.7591(5) 0.7591(5) 0.165(8) Uani 1.000000 3 S T P
H2e H 1.7591(5) 1.7591(5) 0.7971(5) 0.248(12) Uiso 0.333330 1 GR . .
H2d H 1.7844(5) 1.7844(5) 0.7464(5) 0.248(12) Uiso 0.333330 1 GR . .
F1 F 1.6003(5) 1.9644(4) 0.7882(4) 0.139(3) Uani 1.000000 1 D U .
B1 B 1.625 2.0 0.75 0.090(6) Uani 1.000000 4 S TU P

loop_
_atom_site_aniso_label
_atom_site_aniso_U_11
_atom_site_aniso_U_22
_atom_site_aniso_U_33
_atom_site_aniso_U_12
_atom_site_aniso_U_13
_atom_site_aniso_U_23
Zn1 0.0685(7) 0.0685(7) 0.0460(7) -0.000000 -0.000000 0.000000
Zn2 0.0964(7) 0.0964(7) 0.0964(7) 0.0355(7) 0.0355(7) 0.0355(7)
N4 0.067(3) 0.070(3) 0.065(3) -0.010(3) 0.011(3) -0.005(3)
N1 0.105(4) 0.075(4) 0.061(3) 0.000(3) 0.030(3) 0.008(3)
N3 0.117(5) 0.066(3) 0.087(4) 0.008(3) 0.033(4) 0.001(3)
N2 0.148(7) 0.063(3) 0.087(4) 0.025(4) 0.046(5) 0.011(3)
C1 0.081(4) 0.067(4) 0.051(3) -0.001(3) 0.017(3) 0.010(3)
C2 0.139(8) 0.067(4) 0.115(7) 0.014(4) 0.047(7) 0.023(4)
O1 0.110(3) 0.110(3) 0.110(3) 0.025(3) 0.025(3) 0.025(3)
O2 0.165(8) 0.165(8) 0.165(8) -0.035(6) -0.035(6) -0.035(6)
F1 0.148(6) 0.120(5) 0.149(6) -0.003(4) 0.033(5) 0.007(4)
B1 0.070(8) 0.100(8) 0.100(8) -0.000000 -0.000000 0.000000

loop_
_atom_type_symbol
_atom_type_scat_dispersion_real
_atom_type_scat_dispersion_imag
_atom_type_scat_Cromer_Mann_a1
_atom_type_scat_Cromer_Mann_a2
_atom_type_scat_Cromer_Mann_a3
_atom_type_scat_Cromer_Mann_a4
_atom_type_scat_Cromer_Mann_b1
_atom_type_scat_Cromer_Mann_b2
_atom_type_scat_Cromer_Mann_b3
_atom_type_scat_Cromer_Mann_b4
_atom_type_scat_Cromer_Mann_c
_atom_type_scat_source
_atom_type_scat_dispersion_source
C 0.00347 0.00161 2.31000 1.02000 1.58860 0.86500 20.84390 10.20750 0.56870 51.65120 0.215599998832 'International Tables Volume C Table 6.1.1.4 (pp. 500-502)' 'Henke, Gullikson and Davis, At. Data and Nucl. Data Tables, 1993, 54, 2'
B 0.00141 0.00067 2.05450 1.33260 1.09790 0.70680 23.21850 1.02100 60.34980 0.14030 -0.193200007081 'International Tables Volume C Table 6.1.1.4 (pp. 500-502)' 'Henke, Gullikson and Davis, At. Data and Nucl. Data Tables, 1993, 54, 2'
F 0.01794 0.01033 3.53920 2.64120 1.51700 1.02430 10.28250 4.29440 0.26150 26.14760 0.277599990368 'International Tables Volume C Table 6.1.1.4 (pp. 500-502)' 'Henke, Gullikson and Davis, At. Data and Nucl. Data Tables, 1993, 54, 2'
H 0.00000 0.00000 0.49300 0.32291 0.14019 0.04081 10.51090 26.12570 3.14236 57.79970 0.0030380000826 'International Tables Volume C Table 6.1.1.4 (pp. 500-502)' 'Henke, Gullikson and Davis, At. Data and Nucl. Data Tables, 1993, 54, 2'
Zn 0.31207 1.46666 14.07430 7.03180 5.16520 2.41000 3.26550 0.23330 10.31630 58.70970 1.30410003662 'International Tables Volume C Table 6.1.1.4 (pp. 500-502)' 'Henke, Gullikson and Davis, At. Data and Nucl. Data Tables, 1993, 54, 2'
O 0.01158 0.00611 3.04850 2.28680 1.54630 0.86700 13.27710 5.70110 0.32390 32.90890 0.250800013542 'International Tables Volume C Table 6.1.1.4 (pp. 500-502)' 'Henke, Gullikson and Davis, At. Data and Nucl. Data Tables, 1993, 54, 2'
N 0.00653 0.00323 12.21260 3.13220 2.01250 1.16630 0.00570 9.89330 28.99750 0.58260 -11.5290002823 'International Tables Volume C Table 6.1.1.4 (pp. 500-502)' 'Henke, Gullikson and Davis, At. Data and Nucl. Data Tables, 1993, 54, 2'

loop_
_geom_angle_atom_site_label_1
_geom_angle_atom_site_label_2
_geom_angle_atom_site_label_3
_geom_angle
_geom_angle_site_symmetry_1
_geom_angle_site_symmetry_3
N4 Zn1 N4 108.1(4) . 18_885
N4 Zn1 N4 108.1(4) 30_476 7_856
N4 Zn1 N4 110.18(19) 30_476 .
N4 Zn1 N4 110.18(19) 7_856 18_885
N4 Zn1 N4 110.18(18) 7_856 .
N4 Zn1 N4 110.18(18) 30_476 18_885
N1 Zn2 N1 119.97(5) 9_564 .
N1 Zn2 N1 119.97(6) 8_654 .
N1 Zn2 N1 119.97(5) 8_654 9_564
O1 Zn2 N1 91.0(2) . .
O1 Zn2 N1 91.0(2) . 8_654
O1 Zn2 N1 91.0(2) . 9_564
N3 N4 Zn1 122.6(5) . 18_885
C1 N4 Zn1 131.6(5) . 18_885
C1 N4 N3 105.7(6) . .
N2 N1 Zn2 117.6(5) . 8_654
C1 N1 Zn2 134.3(5) . 8_654
C1 N1 N2 108.0(6) . .
N2 N3 N4 108.9(6) . .
N3 N2 N1 109.3(7) . .
N1 C1 N4 107.7(6) . .
C2 C1 N4 126.5(7) . .
C2 C1 N1 125.6(7) . .
H2a C2 C1 109.5 . .
H2b C2 C1 109.5 . .
H2b C2 H2a 109.5 . .
H2c C2 C1 109.5 . .
H2c C2 H2a 109.5 . .
H2c C2 H2b 109.5 . .
H1a O1 Zn2 125.3 . .
H1a O1 Zn2 125.3 9_564 .
H1a O1 Zn2 125.3 8_654 .
H1a O1 H1a 90.0 8_654 9_564
H1a O1 H1a 90.0 . 9_564
H1a O1 H1a 90.0 8_654 .
H1b O1 Zn2 125.3 . .
H1b O1 Zn2 125.3 8_654 .
H1b O1 Zn2 125.3 9_564 .
H1b O1 H1a 48.2 . 8_654
H1b O1 H1a 48.2 . 9_564
H1b O1 H1a 109.5 . .
H1b O1 H1a 109.5 9_564 9_564
H1b O1 H1a 48.2 8_654 9_564
H1b O1 H1a 48.2 9_564 .
H1b O1 H1a 109.5 8_654 8_654
H1b O1 H1a 48.2 9_564 8_654
H1b O1 H1a 48.2 8_654 .
H1b O1 H1b 90.0 8_654 .
H1b O1 H1b 90.000000(14) 9_564 .
H1b O1 H1b 90.000000(14) 8_654 9_564
H1b H1a O1 65.9 9_564 8_654
H1b H1a O1 65.9 8_654 8_654
H1a H1b O1 65.9 8_654 .
H1a H1b O1 65.9 9_564 .
H2e O2 H2e 90.0 9_564 8_654
H2e O2 H2e 90.000000(18) 9_564 .
H2e O2 H2e 90.000000(18) . 8_654
H2d O2 H2e 48.2 8_654 .
H2d O2 H2e 48.2 9_564 8_654
H2d O2 H2e 48.2 . 8_654
H2d O2 H2e 48.2 8_654 9_564
H2d O2 H2e 109.5 9_564 9_564
H2d O2 H2e 48.2 9_564 .
H2d O2 H2e 48.2 . 9_564
H2d O2 H2e 109.5 8_654 8_654
H2d O2 H2e 109.5 . .
H2d O2 H2d 90.0 9_564 .
H2d O2 H2d 90.0 8_654 .
H2d O2 H2d 90.0 9_564 8_654
H2d H2e O2 65.9 8_654 9_564
H2d H2e O2 65.9 9_564 9_564
H2e H2d O2 65.9 8_654 .
H2e H2d O2 65.91302678(2) 9_564 .
F1 B1 F1 100.6(3) . 2_867
F1 B1 F1 100.6(3) 3_873 .
F1 B1 F1 129.3(9) 3_873 2_867
F1 B1 F1 100.6(4) 16_596 2_867
F1 B1 F1 100.6(4) 3_873 16_596
F1 B1 F1 129.3(9) 16_596 .

loop_
_geom_bond_atom_site_label_1
_geom_bond_atom_site_label_2
_geom_bond_distance
_geom_bond_site_symmetry_2
Zn1 N4 1.970(6) 18_885
Zn1 N4 1.970(6) 7_856
Zn1 N4 1.970(6) .
Zn1 N4 1.970(6) 30_476
Zn2 N1 1.998(5) .
Zn2 N1 1.998(5) 8_654
Zn2 N1 1.998(5) 9_564
Zn2 O1 2.124(16) .
N4 N3 1.367(10) .
N4 C1 1.327(9) .
N1 N2 1.298(10) .
N1 C1 1.353(10) .
N3 N2 1.287(11) .
C1 C2 1.474(10) .
C2 H2a 0.9600 .
C2 H2b 0.9600 .
C2 H2c 0.9600 .
O1 H1a 0.8501 8_654
O1 H1a 0.8501 .
O1 H1a 0.8501 9_564
O1 H1b 0.8501 9_564
O1 H1b 0.8501 .
O1 H1b 0.8501 8_654
H1a H1b 0.6941 8_654
H1a H1b 0.6941 9_564
O2 H2e 0.8501 8_654
O2 H2e 0.8501 9_564
O2 H2e 0.8501 .
O2 H2d 0.8500 .
O2 H2d 0.8500 9_564
O2 H2d 0.8500 8_654
H2e H2d 0.6940 9_564
H2e H2d 0.6940 8_654
F1 B1 1.292(9) 3_873

loop_
_restr_distance_atom_site_label_1
_restr_distance_atom_site_label_2
_restr_distance_site_symmetry_2
_restr_distance_target
_restr_distance_target_weight_param
_restr_distance_diff
F1 F1 1 2.5000 0.0100 2.5000

loop_
_restr_U_iso_atom_site_label
_restr_U_iso_weight_param
F1 0.0200
F1 0.2000
B1 0.2000
B1 0.0200

loop_
_restr_U_rigid_atom_site_label_1
_restr_U_rigid_atom_site_label_2
_restr_U_rigid_target_weight_param
_restr_U_rigid_U_parallel
_restr_U_rigid_diff
Zn2 O1 0.0100 0.1641 0.0064

loop_
_restr_U_similar_atom_site_label_1
_restr_U_similar_atom_site_label_2
_restr_U_similar_weight_param
Zn2 O1 0.0400
